data_7107423
loop_
_publ_author_name
'Shovan Mondal'
'Malek Nechab'
'Nicolas Vanthuyne'
'Michele P. Bertrand'

_publ_section_title
;
 One-pot Crabb? homologation-radical cascade cyclisation with memory of
 chirality
;
_journal_name_full Chem.Commun.
_journal_page_first 2549
_journal_paper_doi 10.1039/c2cc17830c
_journal_volume 48
_journal_year 2012
_chemical_absolute_configuration ad
_chemical_formula_moiety 'C18 H17 N O3'
_chemical_formula_sum 'C18 H17 N O3'
_chemical_formula_weight 295.33
_space_group_IT_number 19
_symmetry_cell_setting orthorhombic
_symmetry_space_group_name_Hall 'P 2ac 2ab'
_symmetry_space_group_name_H-M 'P 21 21 21'
_atom_sites_solution_hydrogens geom
_atom_sites_solution_primary direct
_cell_angle_alpha 90
_cell_angle_beta 90
_cell_angle_gamma 90
_cell_formula_units_Z 4
_cell_length_a 5.89431(12)
_cell_length_b 8.01643(17)
_cell_length_c 30.0923(6)
_cell_measurement_reflns_used 6983
_cell_measurement_temperature 150
_cell_measurement_theta_max 67.3357
_cell_measurement_theta_min 5.5139
_cell_volume 1421.90(5)
_computing_cell_refinement
;
CrysAlisPro, Agilent Technologies,
Version 1.171.35.15 (release 03-08-2011 CrysAlis171 .NET)
(compiled Aug 3 2011,13:03:54)
;
_computing_data_collection
;
CrysAlisPro, Agilent Technologies,
Version 1.171.35.15 (release 03-08-2011 CrysAlis171 .NET)
(compiled Aug 3 2011,13:03:54)
;
_computing_data_reduction
;
CrysAlisPro, Agilent Technologies,
Version 1.171.35.15 (release 03-08-2011 CrysAlis171 .NET)
(compiled Aug 3 2011,13:03:54)
;
_computing_molecular_graphics 'CAMERON (Watkin et al., 1996)'
_computing_publication_material 'CRYSTALS (Betteridge et al., 2003)'
_computing_structure_refinement 'CRYSTALS (Betteridge et al., 2003)'
_computing_structure_solution 'Superflip (Palatinus & Chapuis, 2007)'
_diffrn_ambient_temperature 150
_diffrn_detector_area_resol_mean 16.0143
_diffrn_measured_fraction_theta_full 0.999
_diffrn_measured_fraction_theta_max 0.999
_diffrn_measurement_details
;
1 omega -103.00 -36.00 1.0000 1.6500
omega____ theta____ kappa____ phi______ frames
- -33.7678 -179.0000 -150.0000 67

2 omega -80.00 -43.00 1.0000 1.6500
omega____ theta____ kappa____ phi______ frames
- -33.7678 -179.0000 -60.0000 37

3 omega -102.00 -32.00 1.0000 1.6500
omega____ theta____ kappa____ phi______ frames
- -33.7678 179.0000 120.0000 70

4 omega 11.00 37.00 1.0000 1.6500
omega____ theta____ kappa____ phi______ frames
- 33.7678 77.0000 -120.0000 26

5 omega 60.00 96.00 1.0000 1.6500
omega____ theta____ kappa____ phi______ frames
- 33.7678 77.0000 -120.0000 36

6 omega 32.00 88.00 1.0000 10.0000
omega____ theta____ kappa____ phi______ frames
- 100.0000 -25.0000 -90.0000 56

7 omega 34.00 60.00 1.0000 10.0000
omega____ theta____ kappa____ phi______ frames
- 100.0000 -38.0000 90.0000 26

8 omega 74.00 99.00 1.0000 10.0000
omega____ theta____ kappa____ phi______ frames
- 100.0000 38.0000 -30.0000 25

9 omega 57.00 109.00 1.0000 10.0000
omega____ theta____ kappa____ phi______ frames
- 100.0000 179.0000 -60.0000 52

10 omega 32.00 90.00 1.0000 10.0000
omega____ theta____ kappa____ phi______ frames
- 100.0000 -25.0000 150.0000 58

11 omega 113.00 142.00 1.0000 10.0000
omega____ theta____ kappa____ phi______ frames
- 100.0000 179.0000 -60.0000 29

12 omega 102.00 127.00 1.0000 10.0000
omega____ theta____ kappa____ phi______ frames
- 100.0000 112.0000 0.0000 25

13 omega 142.00 169.00 1.0000 10.0000
omega____ theta____ kappa____ phi______ frames
- 100.0000 112.0000 0.0000 27

14 omega 71.00 170.00 1.0000 10.0000
omega____ theta____ kappa____ phi______ frames
- 100.0000 77.0000 -120.0000 99

15 omega 31.00 65.00 1.0000 10.0000
omega____ theta____ kappa____ phi______ frames
- 100.0000 -38.0000 120.0000 34

16 omega 113.00 162.00 1.0000 10.0000
omega____ theta____ kappa____ phi______ frames
- 100.0000 51.0000 -60.0000 49

17 omega 76.00 112.00 1.0000 10.0000
omega____ theta____ kappa____ phi______ frames
- 100.0000 -112.0000 -120.0000 36

18 omega 48.00 74.00 1.0000 10.0000
omega____ theta____ kappa____ phi______ frames
- 100.0000 -38.0000 150.0000 26

19 omega 116.00 171.00 1.0000 10.0000
omega____ theta____ kappa____ phi______ frames
- 100.0000 38.0000 -30.0000 55

20 omega -110.00 -32.00 1.0000 1.6500
omega____ theta____ kappa____ phi______ frames
- -33.7678 179.0000 0.0000 78

21 omega 13.00 103.00 1.0000 1.6500
omega____ theta____ kappa____ phi______ frames
- 33.7678 57.0000 -150.0000 90

22 omega 13.00 103.00 1.0000 1.6500
omega____ theta____ kappa____ phi______ frames
- 33.7678 57.0000 0.0000 90

23 omega 13.00 103.00 1.0000 1.6500
omega____ theta____ kappa____ phi______ frames
- 33.7678 57.0000 120.0000 90

24 omega 70.00 140.00 1.0000 10.0000
omega____ theta____ kappa____ phi______ frames
- 100.0000 77.0000 -150.0000 70

25 omega 28.00 138.00 1.0000 10.0000
omega____ theta____ kappa____ phi______ frames
- 100.0000 -92.0000 -60.0000 110

26 omega 70.00 170.00 1.0000 10.0000
omega____ theta____ kappa____ phi______ frames
- 100.0000 77.0000 -180.0000 100

27 omega 77.00 167.00 1.0000 10.0000
omega____ theta____ kappa____ phi______ frames
- 100.0000 64.0000 -30.0000 90

28 omega 74.00 172.00 1.0000 10.0000
omega____ theta____ kappa____ phi______ frames
- 100.0000 38.0000 90.0000 98

29 omega 30.00 130.00 1.0000 10.0000
omega____ theta____ kappa____ phi______ frames
- 100.0000 -77.0000 60.0000 100

30 omega 70.00 170.00 1.0000 10.0000
omega____ theta____ kappa____ phi______ frames
- 100.0000 77.0000 120.0000 100

31 omega 78.00 170.00 1.0000 10.0000
omega____ theta____ kappa____ phi______ frames
- 100.0000 51.0000 30.0000 92

;
_diffrn_measurement_device Area
_diffrn_measurement_device_type 'Xcalibur, Sapphire3, Gemini'
_diffrn_measurement_method '\w scans'
_diffrn_orient_matrix_UB_11 0.2404766000
_diffrn_orient_matrix_UB_12 -0.0745119000
_diffrn_orient_matrix_UB_13 0.0028175000
_diffrn_orient_matrix_UB_21 0.0189325000
_diffrn_orient_matrix_UB_22 0.0058309000
_diffrn_orient_matrix_UB_23 -0.0510387000
_diffrn_orient_matrix_UB_31 0.1006769000
_diffrn_orient_matrix_UB_32 0.1770138000
_diffrn_orient_matrix_UB_33 0.0028856000
_diffrn_radiation_monochromator graphite
_diffrn_radiation_source 'Enhance (Cu) X-ray Source'
_diffrn_radiation_type 'Cu K\a'
_diffrn_radiation_wavelength 1.54180
_diffrn_reflns_av_R_equivalents 0.051
_diffrn_reflns_av_sigmaI/netI 0.0917
_diffrn_reflns_limit_h_max 7
_diffrn_reflns_limit_h_min -7
_diffrn_reflns_limit_k_max 9
_diffrn_reflns_limit_k_min -9
_diffrn_reflns_limit_l_max 35
_diffrn_reflns_limit_l_min -35
_diffrn_reflns_number 12903
_diffrn_reflns_theta_full 67.446
_diffrn_reflns_theta_max 67.446
_diffrn_reflns_theta_min 5.711
_exptl_absorpt_coefficient_mu 0.764
_exptl_absorpt_correction_T_max 1.00000
_exptl_absorpt_correction_T_min 0.70399
_exptl_absorpt_correction_type multi-scan
_exptl_absorpt_process_details
;
CrysAlisPro, Agilent Technologies,
Version 1.171.35.15 (release 03-08-2011 CrysAlis171 .NET)
(compiled Aug 3 2011,13:03:54)
Empirical absorption correction using spherical harmonics,
implemented in SCALE3 ABSPACK scaling algorithm.
;
_exptl_crystal_colour colourless
_exptl_crystal_density_diffrn 1.380
_exptl_crystal_density_method 'not measured'
_exptl_crystal_description prism
_exptl_crystal_F_000 624
_exptl_crystal_size_max 0.300
_exptl_crystal_size_mid 0.250
_exptl_crystal_size_min 0.200
_refine_diff_density_max 0.13
_refine_diff_density_min -0.23
_refine_ls_abs_structure_details 'Flack (1983), 1023 Friedel-pairs'
_refine_ls_abs_structure_Flack 0.03(18)
_refine_ls_extinction_method None
_refine_ls_goodness_of_fit_ref 0.9910
_refine_ls_hydrogen_treatment none
_refine_ls_matrix_type full
_refine_ls_number_parameters 200
_refine_ls_number_reflns 2544
_refine_ls_number_restraints 0
_refine_ls_R_factor_all 0.0324
_refine_ls_R_factor_gt 0.0317
_refine_ls_shift/su_max 0.0005291
_refine_ls_shift/su_mean 0.0000685
_refine_ls_structure_factor_coef Fsqd
_refine_ls_weighting_details
;
Method= Modified Sheldrick
w=1/[\s^2^(F^2^) + ( 0.06P)^2^ + 0.15P]
,where P=(max(Fo^2^,0) + 2Fc^2^)/3
;
_refine_ls_weighting_scheme calc
_refine_ls_wR_factor_all 0.0809
_refine_ls_wR_factor_gt 0.0803
_refine_ls_wR_factor_ref 0.0809
_reflns_limit_h_max 7
_reflns_limit_h_min -7
_reflns_limit_k_max 9
_reflns_limit_k_min 0
_reflns_limit_l_max 35
_reflns_limit_l_min 0
_reflns_number_gt 2488
_reflns_number_total 2544
_reflns_threshold_expression I>2.0\s(I)
_oxford_diffrn_Wilson_B_factor 2.43
_oxford_diffrn_Wilson_scale 0.02
_oxford_refine_ls_r_factor_ref 0.0324
_oxford_refine_ls_scale 9.9(4)
_oxford_reflns_number_all 2544
_oxford_reflns_threshold_expression_ref I>-3.0\s(I)
_cod_data_source_file c2cc17830c.txt
_cod_data_source_block 1
_cod_original_sg_symbol_H-M 'P 21 21 21 '
_cod_database_code 7107423
_cell_oxdiff_length_a 5.8936(3)
_cell_oxdiff_length_b 8.0176(4)
_cell_oxdiff_length_c 30.0915(12)
_cell_oxdiff_angle_alpha 90.018(3)
_cell_oxdiff_angle_beta 90.009(3)
_cell_oxdiff_angle_gamma 90.015(4)
_cell_oxdiff_volume 1421.90(10)
_cell_oxdiff_measurement_reflns_used 6984
_montpellier_reflns_maxres 0.83
_montpellier_reflns_completeness_maxres 99.68
_montpellier_reflns_redundancy_maxres 8.39

loop_
_symmetry_equiv_pos_as_xyz
x,y,z
-x+1/2,-y,z+1/2
x+1/2,-y+1/2,-z
-x,y+1/2,-z+1/2

loop_
_atom_site_label
_atom_site_type_symbol
_atom_site_fract_x
_atom_site_fract_y
_atom_site_fract_z
_atom_site_U_iso_or_equiv
_atom_site_occupancy
_atom_site_adp_type
_atom_site_refinement_flags_posn
O1 O 0.57079(19) 0.27156(13) 0.32460(4) 0.0313 1.0000 Uani .
C2 C 0.7415(2) 0.37802(18) 0.33214(4) 0.0231 1.0000 Uani .
O3 O 0.92951(18) 0.33826(14) 0.34267(4) 0.0342 1.0000 Uani .
C4 C 0.6569(2) 0.55793(16) 0.32567(4) 0.0226 1.0000 Uani .
N5 N 0.8362(2) 0.67638(14) 0.33672(4) 0.0234 1.0000 Uani .
C6 C 0.9428(2) 0.74216(18) 0.30106(5) 0.0248 1.0000 Uani .
O7 O 1.09948(17) 0.84278(13) 0.30326(4) 0.0306 1.0000 Uani .
C8 C 0.8356(3) 0.6718(2) 0.25965(5) 0.0304 1.0000 Uani .
C9 C 0.6135(3) 0.59413(19) 0.27585(5) 0.0273 1.0000 Uani .
H91 H 0.4900 0.6742 0.2742 0.0327 1.0000 Uiso R
H92 H 0.5765 0.4950 0.2599 0.0340 1.0000 Uiso R
H81 H 0.8190 0.7550 0.2375 0.0365 1.0000 Uiso R
H82 H 0.9336 0.5889 0.2475 0.0361 1.0000 Uiso R
C10 C 0.8912(2) 0.72408(18) 0.38228(4) 0.0236 1.0000 Uani .
C11 C 0.7442(2) 0.63786(16) 0.41634(4) 0.0206 1.0000 Uani .
C12 C 0.5285(2) 0.57182(16) 0.40400(4) 0.0204 1.0000 Uani .
C13 C 0.4539(2) 0.58934(18) 0.35618(4) 0.0220 1.0000 Uani .
H131 H 0.4009 0.7026 0.3503 0.0253 1.0000 Uiso R
H132 H 0.3314 0.5151 0.3493 0.0258 1.0000 Uiso R
C14 C 0.3986(2) 0.49093(16) 0.43509(4) 0.0220 1.0000 Uani .
C15 C 0.4733(2) 0.47440(17) 0.47975(5) 0.0223 1.0000 Uani .
C16 C 0.6870(2) 0.54283(17) 0.49217(5) 0.0227 1.0000 Uani .
C17 C 0.8187(2) 0.62420(17) 0.45939(5) 0.0224 1.0000 Uani .
H171 H 0.9592 0.6675 0.4675 0.0258 1.0000 Uiso R
C18 C 0.7647(3) 0.52196(19) 0.53674(5) 0.0272 1.0000 Uani .
C19 C 0.6376(3) 0.43359(19) 0.56676(5) 0.0307 1.0000 Uani .
C20 C 0.4263(3) 0.3649(2) 0.55423(5) 0.0302 1.0000 Uani .
C21 C 0.3445(3) 0.38600(18) 0.51203(5) 0.0262 1.0000 Uani .
H211 H 0.2068 0.3432 0.5038 0.0317 1.0000 Uiso R
H201 H 0.3409 0.3007 0.5756 0.0345 1.0000 Uiso R
H191 H 0.6893 0.4186 0.5952 0.0361 1.0000 Uiso R
H181 H 0.9067 0.5683 0.5447 0.0312 1.0000 Uiso R
H141 H 0.2582 0.4444 0.4264 0.0255 1.0000 Uiso R
H101 H 0.8700 0.8463 0.3849 0.0279 1.0000 Uiso R
H102 H 1.0477 0.6955 0.3882 0.0276 1.0000 Uiso R
C22 C 0.6186(3) 0.09723(19) 0.33158(5) 0.0360 1.0000 Uani .
H221 H 0.4890 0.0345 0.3213 0.0542 1.0000 Uiso R
H222 H 0.6315 0.0775 0.3632 0.0532 1.0000 Uiso R
H223 H 0.7541 0.0645 0.3165 0.0544 1.0000 Uiso R

loop_
_atom_site_aniso_label
_atom_site_aniso_U_11
_atom_site_aniso_U_22
_atom_site_aniso_U_33
_atom_site_aniso_U_23
_atom_site_aniso_U_13
_atom_site_aniso_U_12
O1 0.0351(6) 0.0203(5) 0.0385(6) -0.0008(4) -0.0060(5) -0.0012(4)
C2 0.0255(7) 0.0263(7) 0.0174(6) -0.0021(5) 0.0022(5) 0.0011(5)
O3 0.0298(6) 0.0298(6) 0.0431(6) -0.0009(5) -0.0050(5) 0.0062(5)
C4 0.0224(6) 0.0231(7) 0.0223(6) -0.0006(5) -0.0014(5) -0.0008(5)
N5 0.0244(6) 0.0215(5) 0.0243(6) -0.0005(4) 0.0016(5) -0.0009(5)
C6 0.0248(7) 0.0214(6) 0.0282(7) 0.0045(5) 0.0053(5) 0.0080(6)
O7 0.0268(5) 0.0292(5) 0.0358(5) 0.0088(4) 0.0043(4) -0.0009(4)
C8 0.0359(8) 0.0304(7) 0.0249(7) 0.0032(6) 0.0065(6) 0.0021(7)
C9 0.0330(8) 0.0272(7) 0.0217(6) 0.0020(5) -0.0009(6) 0.0002(6)
C10 0.0219(6) 0.0241(7) 0.0248(7) -0.0006(5) -0.0012(5) -0.0021(5)
C11 0.0193(6) 0.0184(6) 0.0241(6) -0.0035(5) 0.0022(5) 0.0022(5)
C12 0.0195(6) 0.0191(6) 0.0227(6) -0.0019(5) 0.0000(5) 0.0034(5)
C13 0.0204(6) 0.0224(6) 0.0231(6) -0.0006(5) -0.0008(5) 0.0021(5)
C14 0.0182(6) 0.0218(6) 0.0259(6) -0.0037(5) 0.0011(5) 0.0013(5)
C15 0.0221(6) 0.0207(6) 0.0241(6) -0.0027(5) 0.0027(5) 0.0049(5)
C16 0.0239(7) 0.0217(6) 0.0224(6) -0.0049(5) 0.0016(5) 0.0072(6)
C17 0.0206(6) 0.0219(7) 0.0248(7) -0.0064(5) -0.0005(5) 0.0009(5)
C18 0.0285(7) 0.0306(7) 0.0225(7) -0.0073(6) -0.0016(5) 0.0064(6)
C19 0.0388(8) 0.0344(8) 0.0191(6) -0.0034(6) 0.0009(6) 0.0109(7)
C20 0.0364(8) 0.0304(8) 0.0237(7) -0.0001(5) 0.0088(6) 0.0057(7)
C21 0.0259(7) 0.0254(7) 0.0273(7) -0.0022(5) 0.0054(6) 0.0025(6)
C22 0.0528(10) 0.0206(7) 0.0346(8) -0.0006(6) -0.0069(7) 0.0002(7)

loop_
_atom_type_symbol
_atom_type_scat_dispersion_real
_atom_type_scat_dispersion_imag
_atom_type_scat_Cromer_Mann_a1
_atom_type_scat_Cromer_Mann_b1
_atom_type_scat_Cromer_Mann_a2
_atom_type_scat_Cromer_Mann_b2
_atom_type_scat_Cromer_Mann_a3
_atom_type_scat_Cromer_Mann_b3
_atom_type_scat_Cromer_Mann_a4
_atom_type_scat_Cromer_Mann_b4
_atom_type_scat_Cromer_Mann_c
_atom_type_scat_source
C 0.0181 0.0091 2.3100 20.8439 1.0200 10.2075 1.5886 0.5687 0.8650 51.6512 0.2156 'International Tables Vol C 4.2.6.8 and 6.1.1.4'
H 0.0000 0.0000 0.4930 10.5109 0.3229 26.1257 0.1402 3.1424 0.0408 57.7998 0.0030 'International Tables Vol C 4.2.6.8 and 6.1.1.4'
O 0.0492 0.0322 3.0485 13.2771 2.2868 5.7011 1.5463 0.3239 0.8670 32.9089 0.2508 'International Tables Vol C 4.2.6.8 and 6.1.1.4'
N 0.0311 0.0180 12.2126 0.0057 3.1322 9.8933 2.0125 28.9975 1.1663 0.5826 -11.5290 'International Tables Vol C 4.2.6.8 and 6.1.1.4'

loop_
_montpellier_diffrn_reflns_class_number
_montpellier_diffrn_reflns_class_d_res_high
_montpellier_diffrn_reflns_class_d_res_low
_montpellier_diffrn_reflns_class_redundancy
_montpellier_diffrn_reflns_class_av_i/ui
_diffrn_reflns_class_av_R_eq
_montpellier_diffrn_reflns_class_completeness_shell
_montpellier_diffrn_reflns_class_cumul_completeness
0 100.0 1.91 6.4 40.29 0.050 98.1 98.09
1 1.91 1.49 6.0 25.03 0.059 100.0 99.04
2 1.49 1.29 9.9 37.48 0.059 99.4 99.14
3 1.29 1.16 10.8 47.45 0.038 100.0 99.35
4 1.16 1.07 9.8 42.16 0.053 100.0 99.48
5 1.07 1.00 9.9 36.00 0.069 100.0 99.57
6 1.00 0.95 8.9 30.10 0.076 100.0 99.63
7 0.95 0.91 8.6 27.81 0.066 100.0 99.68
8 0.90 0.87 7.8 23.87 0.063 100.0 99.71
9 0.87 0.83 5.8 25.57 0.061 99.4 99.68

loop_
_geom_angle_atom_site_label_1
_geom_angle_atom_site_label_2
_geom_angle_atom_site_label_3
_geom_angle
_geom_angle_publ_flag
C2 O1 C22 116.51(13) yes
O1 C2 O3 124.86(14) yes
O1 C2 C4 109.43(12) yes
O3 C2 C4 125.71(13) yes
C2 C4 N5 110.28(12) yes
C2 C4 C9 110.59(11) yes
N5 C4 C9 102.61(11) yes
C2 C4 C13 109.39(11) yes
N5 C4 C13 108.85(11) yes
C9 C4 C13 114.90(12) yes
C4 N5 C6 114.21(12) yes
C4 N5 C10 123.03(11) yes
C6 N5 C10 122.73(12) yes
N5 C6 O7 124.29(14) yes
N5 C6 C8 108.39(12) yes
O7 C6 C8 127.31(13) yes
C6 C8 C9 104.36(11) yes
C6 C8 H81 111.2 no
C9 C8 H81 115.0 no
C6 C8 H82 108.8 no
C9 C8 H82 110.9 no
H81 C8 H82 106.5 no
C4 C9 C8 104.09(12) yes
C4 C9 H91 107.4 no
C8 C9 H91 110.8 no
C4 C9 H92 111.7 no
C8 C9 H92 112.0 no
H91 C9 H92 110.6 no
N5 C10 C11 112.98(11) yes
N5 C10 H101 107.7 no
C11 C10 H101 109.1 no
N5 C10 H102 108.9 no
C11 C10 H102 108.2 no
H101 C10 H102 109.9 no
C10 C11 C12 120.31(12) yes
C10 C11 C17 119.59(12) yes
C12 C11 C17 120.10(12) yes
C11 C12 C13 118.22(12) yes
C11 C12 C14 119.70(12) yes
C13 C12 C14 122.06(13) yes
C4 C13 C12 109.18(11) yes
C4 C13 H131 107.2 no
C12 C13 H131 110.6 no
C4 C13 H132 111.0 no
C12 C13 H132 111.5 no
H131 C13 H132 107.3 no
C12 C14 C15 121.07(12) yes
C12 C14 H141 119.2 no
C15 C14 H141 119.7 no
C14 C15 C16 119.14(12) yes
C14 C15 C21 121.81(13) yes
C16 C15 C21 119.01(13) yes
C15 C16 C17 118.68(13) yes
C15 C16 C18 119.04(13) yes
C17 C16 C18 122.24(13) yes
C16 C17 C11 121.29(13) yes
C16 C17 H171 118.5 no
C11 C17 H171 120.2 no
C16 C18 C19 120.32(14) yes
C16 C18 H181 118.3 no
C19 C18 H181 121.3 no
C18 C19 C20 120.48(14) yes
C18 C19 H191 120.1 no
C20 C19 H191 119.4 no
C19 C20 C21 120.66(14) yes
C19 C20 H201 119.4 no
C21 C20 H201 119.9 no
C15 C21 C20 120.47(14) yes
C15 C21 H211 118.5 no
C20 C21 H211 121.1 no
O1 C22 H221 107.7 no
O1 C22 H222 108.5 no
H221 C22 H222 106.9 no
O1 C22 H223 111.1 no
H221 C22 H223 111.5 no
H222 C22 H223 110.9 no

loop_
_geom_bond_atom_site_label_1
_geom_bond_atom_site_label_2
_geom_bond_distance
_geom_bond_publ_flag
O1 C2 1.3388(19) yes
O1 C22 1.4410(19) yes
C2 O3 1.1958(19) yes
C2 C4 1.5384(19) yes
C4 N5 1.4590(18) yes
C4 C9 1.5484(18) yes
C4 C13 1.5293(19) yes
N5 C6 1.3507(19) yes
N5 C10 1.4597(18) yes
C6 O7 1.2278(18) yes
C6 C8 1.507(2) yes
C8 C9 1.529(2) yes
C8 H81 0.949 no
C8 H82 0.953 no
C9 H91 0.972 no
C9 H92 0.954 no
C10 C11 1.5097(18) yes
C10 H101 0.991 no
C10 H102 0.967 no
C11 C12 1.4264(19) yes
C11 C17 1.3723(19) yes
C12 C13 1.5112(18) yes
C12 C14 1.372(2) yes
C13 H131 0.976 no
C13 H132 0.958 no
C14 C15 1.4206(19) yes
C14 H141 0.944 no
C15 C16 1.424(2) yes
C15 C21 1.422(2) yes
C16 C17 1.415(2) yes
C16 C18 1.427(2) yes
C17 H171 0.931 no
C18 C19 1.371(2) yes
C18 H181 0.947 no
C19 C20 1.413(2) yes
C19 H191 0.916 no
C20 C21 1.369(2) yes
C20 H201 0.964 no
C21 H211 0.915 no
C22 H221 0.965 no
C22 H222 0.968 no
C22 H223 0.955 no

loop_
_geom_hbond_atom_site_label_D
_geom_hbond_atom_site_label_H
_geom_hbond_atom_site_label_A
_geom_hbond_site_symmetry_A
_geom_hbond_angle_DHA
_geom_hbond_distance_DH
_geom_hbond_distance_HA
_geom_hbond_distance_DA
_geom_hbond_publ_flag
C8 H82 O7 4_745 137 0.95 2.50 3.269(2) yes
C13 H131 O7 1_455 137 0.98 2.53 3.321(2) yes
